data_7242095
loop_
_publ_author_name
'Liu, Guocheng'
'Zhao, Jing'
'Liang, Shuang'
'Li, Yan'
'Chang, Zhihan'
'Wang, Xiuli'
'Chen, Baokuan'

_publ_section_title
;
 Ten polytorsional-amide-induced helical-based coordination polymers with
 difunctional electrochemical activities
;
_journal_issue 5
_journal_name_full CrystEngComm
_journal_page_first 1263
_journal_page_last 1271
_journal_paper_doi 10.1039/D0CE01754J
_journal_volume 23
_journal_year 2021
_chemical_formula_sum 'C62 H60 N8 Ni2 O13'
_chemical_formula_weight 1242.60
_space_group_crystal_system monoclinic
_space_group_IT_number 15
_space_group_name_Hall '-C 2yc'
_space_group_name_H-M_alt 'C 1 2/c 1'
_atom_sites_solution_hydrogens difmap
_audit_creation_method SHELXL-2014/7
_audit_update_record
;
2020-12-01 deposited with the CCDC.	2021-01-07 downloaded from the CCDC.
;
_cell_angle_alpha 90
_cell_angle_beta 119.788(2)
_cell_angle_gamma 90
_cell_formula_units_Z 4
_cell_length_a 27.1381(15)
_cell_length_b 9.5460(5)
_cell_length_c 26.1291(14)
_cell_measurement_reflns_used 4980
_cell_measurement_temperature 296(2)
_cell_measurement_theta_max 28.071
_cell_measurement_theta_min 1.729
_cell_volume 5874.6(6)
_computing_structure_refinement 'SHELXL-2014/7 (Sheldrick, 2014)'
_diffrn_ambient_temperature 293(2)
_diffrn_measured_fraction_theta_full 1.000
_diffrn_measured_fraction_theta_max 0.997
_diffrn_measurement_device_type 'Bruker P4'
_diffrn_measurement_method '\w scans'
_diffrn_radiation_type MoK\a
_diffrn_radiation_wavelength 0.71073
_diffrn_reflns_av_R_equivalents 0.0282
_diffrn_reflns_av_unetI/netI 0.0348
_diffrn_reflns_Laue_measured_fraction_full 1.000
_diffrn_reflns_Laue_measured_fraction_max 0.997
_diffrn_reflns_limit_h_max 35
_diffrn_reflns_limit_h_min -35
_diffrn_reflns_limit_k_max 12
_diffrn_reflns_limit_k_min -11
_diffrn_reflns_limit_l_max 34
_diffrn_reflns_limit_l_min -20
_diffrn_reflns_number 20719
_diffrn_reflns_point_group_measured_fraction_full 1.000
_diffrn_reflns_point_group_measured_fraction_max 0.997
_diffrn_reflns_theta_full 25.242
_diffrn_reflns_theta_max 28.071
_diffrn_reflns_theta_min 1.729
_exptl_absorpt_coefficient_mu 0.713
_exptl_crystal_colour Green
_exptl_crystal_density_diffrn 1.405
_exptl_crystal_description BLOCK
_exptl_crystal_F_000 2592
_exptl_crystal_size_max 0.150
_exptl_crystal_size_mid 0.130
_exptl_crystal_size_min 0.110
_refine_diff_density_max 0.373
_refine_diff_density_min -0.315
_refine_diff_density_rms 0.050
_refine_ls_extinction_method none
_refine_ls_goodness_of_fit_ref 1.015
_refine_ls_hydrogen_treatment mixed
_refine_ls_matrix_type full
_refine_ls_number_parameters 392
_refine_ls_number_reflns 7120
_refine_ls_number_restraints 0
_refine_ls_restrained_S_all 1.015
_refine_ls_R_factor_all 0.0659
_refine_ls_R_factor_gt 0.0397
_refine_ls_shift/su_max 0.001
_refine_ls_shift/su_mean 0.000
_refine_ls_structure_factor_coef Fsqd
_refine_ls_weighting_details 'w=1/[\s^2^(Fo^2^)+(0.0538P)^2^+3.2797P] where P=(Fo^2^+2Fc^2^)/3'
_refine_ls_weighting_scheme calc
_refine_ls_wR_factor_gt 0.0985
_refine_ls_wR_factor_ref 0.1107
_reflns_Friedel_coverage 0.000
_reflns_number_gt 5059
_reflns_number_total 7120
_reflns_threshold_expression 'I > 2\s(I)'
_cod_data_source_file d0ce01754j2.cif
_cod_data_source_block 01
_cod_depositor_comments 'Adding full bibliography for 7242094--7242103.cif.'
_cod_original_sg_symbol_H-M 'C 2/c'
_cod_database_code 7242095
_shelx_shelxl_version_number 2014/7
_shelx_space_group_comment
;
The symmetry employed for this shelxl refinement is uniquely defined
by the following loop, which should always be used as a source of
symmetry information in preference to the above space-group names.
They are only intended as comments.
;
_shelx_estimated_absorpt_t_min 0.901
_shelx_estimated_absorpt_t_max 0.926

loop_
_space_group_symop_operation_xyz
'x, y, z'
'-x, y, -z+1/2'
'x+1/2, y+1/2, z'
'-x+1/2, y+1/2, -z+1/2'
'-x, -y, -z'
'x, -y, z-1/2'
'-x+1/2, -y+1/2, -z'
'x+1/2, -y+1/2, z-1/2'

loop_
_atom_site_label
_atom_site_type_symbol
_atom_site_fract_x
_atom_site_fract_y
_atom_site_fract_z
_atom_site_U_iso_or_equiv
_atom_site_adp_type
_atom_site_occupancy
_atom_site_site_symmetry_order
_atom_site_calc_flag
_atom_site_refinement_flags_posn
_atom_site_refinement_flags_adp
_atom_site_refinement_flags_occupancy
_atom_site_disorder_assembly
_atom_site_disorder_group
Ni1 Ni 0.88744(2) 0.38727(3) 0.60262(2) 0.03562(9) Uani 1 1 d . . . . .
O1 O 0.90524(7) 0.51949(17) 0.67493(6) 0.0488(4) Uani 1 1 d . . . . .
C1 C 0.85438(10) 0.5636(2) 0.64670(10) 0.0403(5) Uani 1 1 d . . . . .
N1 N 0.90832(8) 0.52755(19) 0.55633(8) 0.0412(4) Uani 1 1 d . . . . .
O1W O 1.0000 0.7076(4) 0.7500 0.166(2) Uani 1 2 d S T P . .
O2 O 0.82116(6) 0.51594(16) 0.59648(6) 0.0427(4) Uani 1 1 d . . . . .
C2 C 0.82693(9) 1.1774(2) 0.56120(10) 0.0395(5) Uani 1 1 d . . . . .
N2 N 0.96267(7) 0.27800(19) 0.64007(7) 0.0381(4) Uani 1 1 d . . . . .
O3 O 0.84415(6) 1.19976(16) 0.61531(7) 0.0425(4) Uani 1 1 d . . . . .
N3 N 0.88951(8) 0.90886(19) 0.41134(8) 0.0426(4) Uani 1 1 d . . . . .
H3C H 0.8601 0.8847 0.3787 0.051 Uiso 1 1 d R U . . .
C3 C 0.93453(10) 0.8061(2) 0.44201(10) 0.0445(5) Uani 1 1 d . . . . .
H3A H 0.9700 0.8541 0.4647 0.053 Uiso 1 1 d R U . . .
H3B H 0.9374 0.7498 0.4131 0.053 Uiso 1 1 d R U . . .
O4 O 0.84372(7) 1.25574(16) 0.53396(6) 0.0452(4) Uani 1 1 d . . . . .
N4 N 0.66048(7) 1.40913(19) 0.28383(8) 0.0418(4) Uani 1 1 d . . . . .
H4A H 0.6673 1.3904 0.3190 0.050 Uiso 1 1 d R U . . .
C4 C 0.85216(9) 1.2497(2) 0.36359(9) 0.0367(5) Uani 1 1 d . . . . .
O5 O 0.93012(7) 1.0794(2) 0.47941(8) 0.0635(5) Uani 1 1 d . . . . .
C5 C 0.74287(9) 1.1819(2) 0.34097(9) 0.0394(5) Uani 1 1 d . . . . .
H5A H 0.7056 1.1586 0.3340 0.047 Uiso 1 1 d R U . . .
O6 O 0.68982(8) 1.3911(2) 0.21682(7) 0.0640(5) Uani 1 1 d . . . . .
C7 C 0.74919(9) 1.2936(2) 0.31260(8) 0.0356(5) Uani 1 1 d . . . . .
C9 C 0.84297(9) 1.1311(2) 0.39071(9) 0.0371(5) Uani 1 1 d . . . . .
C10 C 0.80484(9) 1.3335(2) 0.32410(9) 0.0370(5) Uani 1 1 d . . . . .
C20 C 0.89177(9) 1.0392(2) 0.43146(9) 0.0404(5) Uani 1 1 d . . . . .
C21 C 1.05470(9) 0.2463(2) 0.72408(9) 0.0401(5) Uani 1 1 d . . . . .
H21A H 1.0850 0.2848 0.7599 0.048 Uiso 1 1 d R U . . .
C22 C 0.92452(9) 0.7096(2) 0.48177(9) 0.0390(5) Uani 1 1 d . . . . .
C23 C 0.78952(9) 1.0999(2) 0.38005(9) 0.0413(5) Uani 1 1 d . . . . .
H23A H 0.7836 1.0209 0.3991 0.050 Uiso 1 1 d R U . . .
C24 C 1.05888(9) 0.1125(2) 0.70662(9) 0.0376(5) Uani 1 1 d . . . . .
C25 C 0.60865(9) 1.4830(2) 0.24328(11) 0.0502(6) Uani 1 1 d . . . . .
H25A H 0.5880 1.5029 0.2635 0.075 Uiso 1 1 d R U . . .
H25B H 0.6174 1.5692 0.2305 0.075 Uiso 1 1 d R U . . .
C26 C 0.90715(10) 1.2865(3) 0.37354(11) 0.0496(6) Uani 1 1 d . . . . .
H26A H 0.9394 1.2296 0.3988 0.060 Uiso 1 1 d R U . . .
C27 C 0.69762(9) 1.3697(2) 0.26675(9) 0.0415(5) Uani 1 1 d . . . . .
C28 C 0.96735(10) 0.1503(3) 0.62202(10) 0.0542(7) Uani 1 1 d . . . . .
H28A H 0.9368 0.1161 0.5853 0.065 Uiso 1 1 d R U . . .
C29 C 0.92599(12) 0.7562(3) 0.53238(11) 0.0558(7) Uani 1 1 d . . . . .
H29A H 0.9324 0.8538 0.5425 0.067 Uiso 1 1 d R U . . .
C30 C 0.80861(11) 0.8611(2) 0.59796(11) 0.0492(6) Uani 1 1 d . . . . .
H30A H 0.8173 0.8015 0.5739 0.059 Uiso 1 1 d R U . . .
H30B H 0.8430 0.9081 0.6254 0.059 Uiso 1 1 d R U . . .
C31 C 0.78848(12) 0.7695(3) 0.63128(13) 0.0590(7) Uani 1 1 d . . . . .
H31A H 0.7557 0.7170 0.6038 0.071 Uiso 1 1 d R U . . .
H31B H 0.7771 0.8293 0.6531 0.071 Uiso 1 1 d R U . . .
C32 C 0.91514(18) 0.5707(3) 0.47082(14) 0.0871(12) Uani 1 1 d . . . . .
H32A H 0.9149 0.5323 0.4367 0.104 Uiso 1 1 d R U . . .
C33 C 1.00680(9) 0.3246(2) 0.69006(10) 0.0408(5) Uani 1 1 d . . . . .
H33A H 1.0051 0.4176 0.7031 0.049 Uiso 1 1 d R U . . .
C34 C 0.78644(13) 1.0614(3) 0.52653(12) 0.0576(7) Uani 1 1 d . . . . .
H34A H 0.7574(13) 1.105(3) 0.4962(13) 0.069(9) Uiso 1 1 d . . . . .
H34B H 0.8108(14) 1.001(4) 0.5149(15) 0.101(12) Uiso 1 1 d . . . . .
C35 C 1.01399(10) 0.0654(3) 0.65370(11) 0.0555(7) Uani 1 1 d . . . . .
H35A H 1.0154 -0.0263 0.6394 0.067 Uiso 1 1 d R U . . .
C36 C 0.81470(11) 1.4549(3) 0.29914(10) 0.0503(6) Uani 1 1 d . . . . .
H36A H 0.7837 1.5147 0.2736 0.060 Uiso 1 1 d R U . . .
C37 C 0.91462(12) 1.4019(3) 0.34718(12) 0.0617(7) Uani 1 1 d . . . . .
H37A H 0.9517 1.4241 0.3535 0.074 Uiso 1 1 d R U . . .
C38 C 0.91836(12) 0.6630(3) 0.56834(11) 0.0528(6) Uani 1 1 d . . . . .
H38A H 0.9215 0.6977 0.6043 0.063 Uiso 1 1 d R U . . .
C39 C 0.76542(10) 0.9692(3) 0.55841(12) 0.0564(7) Uani 1 1 d . . . . .
H39A H 0.7558 1.0274 0.5821 0.068 Uiso 1 1 d R U . . .
H39B H 0.7315 0.9224 0.5299 0.068 Uiso 1 1 d R U . . .
C40 C 0.86820(12) 1.4881(3) 0.31076(12) 0.0621(7) Uani 1 1 d . . . . .
H40A H 0.8745 1.5706 0.2938 0.075 Uiso 1 1 d R U . . .
C41 C 0.83352(13) 0.6706(3) 0.67438(11) 0.0562(7) Uani 1 1 d . . . . .
H41A H 0.8654 0.7238 0.7029 0.067 Uiso 1 1 d R U . . .
H41B H 0.8181 0.6208 0.6952 0.067 Uiso 1 1 d R U . . .
C42 C 0.90701(17) 0.4828(3) 0.50795(14) 0.0854(11) Uani 1 1 d . . . . .
H42A H 0.8981 0.3862 0.4970 0.102 Uiso 1 1 d R U . . .

loop_
_atom_site_aniso_label
_atom_site_aniso_U_11
_atom_site_aniso_U_22
_atom_site_aniso_U_33
_atom_site_aniso_U_23
_atom_site_aniso_U_13
_atom_site_aniso_U_12
Ni1 0.03972(16) 0.03188(15) 0.02898(15) 0.00275(11) 0.01230(11) 0.00169(11)
O1 0.0519(10) 0.0457(9) 0.0342(8) 0.0019(7) 0.0103(7) 0.0045(8)
C1 0.0585(15) 0.0272(10) 0.0367(12) 0.0045(9) 0.0248(11) -0.0030(10)
N1 0.0489(11) 0.0377(10) 0.0356(10) 0.0029(8) 0.0199(9) 0.0016(8)
O1W 0.120(3) 0.086(3) 0.187(5) 0.000 -0.005(3) 0.000
O2 0.0460(9) 0.0374(8) 0.0378(8) -0.0029(6) 0.0156(7) 0.0014(7)
C2 0.0384(12) 0.0296(11) 0.0379(12) 0.0023(9) 0.0094(9) 0.0075(9)
N2 0.0382(10) 0.0393(10) 0.0313(9) 0.0007(7) 0.0131(8) 0.0021(8)
O3 0.0479(9) 0.0367(8) 0.0381(9) -0.0004(6) 0.0177(7) -0.0025(7)
N3 0.0460(11) 0.0402(11) 0.0303(9) 0.0040(7) 0.0104(8) -0.0001(8)
C3 0.0498(14) 0.0442(13) 0.0401(12) 0.0097(10) 0.0228(11) 0.0067(11)
O4 0.0521(10) 0.0414(9) 0.0342(8) 0.0006(7) 0.0154(7) -0.0019(7)
N4 0.0356(10) 0.0439(11) 0.0312(9) 0.0034(8) 0.0055(8) -0.0012(8)
C4 0.0399(12) 0.0404(11) 0.0297(10) -0.0068(8) 0.0172(9) -0.0072(9)
O5 0.0466(10) 0.0693(12) 0.0451(10) -0.0165(9) 0.0004(8) 0.0048(9)
C5 0.0336(11) 0.0433(13) 0.0385(12) 0.0025(9) 0.0158(9) -0.0044(9)
O6 0.0651(12) 0.0852(14) 0.0306(9) 0.0160(9) 0.0154(8) 0.0016(10)
C7 0.0379(11) 0.0399(12) 0.0251(10) 0.0016(8) 0.0127(9) -0.0015(9)
C9 0.0375(11) 0.0399(12) 0.0290(10) -0.0036(8) 0.0128(9) -0.0026(9)
C10 0.0414(12) 0.0424(12) 0.0272(10) -0.0030(9) 0.0171(9) -0.0076(9)
C20 0.0389(12) 0.0474(13) 0.0308(11) -0.0003(9) 0.0141(9) -0.0002(10)
C21 0.0352(11) 0.0378(12) 0.0363(11) -0.0049(9) 0.0095(9) -0.0048(9)
C22 0.0395(12) 0.0394(12) 0.0357(11) 0.0049(9) 0.0169(9) 0.0024(9)
C23 0.0419(12) 0.0411(12) 0.0366(12) 0.0067(9) 0.0162(10) -0.0042(10)
C24 0.0358(11) 0.0366(11) 0.0351(11) -0.0012(9) 0.0137(9) -0.0018(9)
C25 0.0362(12) 0.0371(12) 0.0534(15) 0.0052(10) 0.0041(10) -0.0019(10)
C26 0.0416(13) 0.0605(16) 0.0491(14) -0.0082(11) 0.0242(11) -0.0075(11)
C27 0.0415(12) 0.0411(12) 0.0291(11) 0.0017(9) 0.0077(9) -0.0099(10)
C28 0.0427(13) 0.0576(16) 0.0385(13) -0.0156(11) 0.0022(10) 0.0070(11)
C29 0.0856(19) 0.0401(13) 0.0486(14) -0.0061(11) 0.0385(14) -0.0141(13)
C30 0.0516(14) 0.0344(13) 0.0597(16) 0.0023(10) 0.0263(12) 0.0028(10)
C31 0.0753(19) 0.0353(13) 0.0807(19) -0.0019(12) 0.0495(16) 0.0021(12)
C32 0.180(4) 0.0475(16) 0.074(2) -0.0096(14) 0.093(2) -0.015(2)
C33 0.0411(12) 0.0331(11) 0.0440(12) -0.0045(9) 0.0180(10) -0.0037(9)
C34 0.0580(17) 0.0348(13) 0.0482(15) 0.0030(11) 0.0022(13) -0.0024(12)
C35 0.0455(14) 0.0461(14) 0.0497(14) -0.0182(11) 0.0045(11) 0.0069(11)
C36 0.0588(15) 0.0537(15) 0.0379(12) 0.0068(11) 0.0235(11) -0.0104(12)
C37 0.0538(16) 0.080(2) 0.0600(17) -0.0069(14) 0.0351(14) -0.0224(14)
C38 0.0750(18) 0.0463(14) 0.0402(13) -0.0047(11) 0.0310(13) -0.0099(13)
C39 0.0456(14) 0.0389(13) 0.0651(17) -0.0023(11) 0.0126(12) -0.0040(11)
C40 0.0696(18) 0.0698(19) 0.0515(16) 0.0045(13) 0.0335(14) -0.0247(15)
C41 0.091(2) 0.0357(13) 0.0526(15) -0.0028(11) 0.0439(15) 0.0000(13)
C42 0.174(4) 0.0374(15) 0.079(2) -0.0071(14) 0.089(2) -0.0137(18)

loop_
_atom_type_symbol
_atom_type_description
_atom_type_scat_dispersion_real
_atom_type_scat_dispersion_imag
_atom_type_scat_source
C C 0.0033 0.0016 'International Tables Vol C Tables 4.2.6.8 and 6.1.1.4'
H H 0.0000 0.0000 'International Tables Vol C Tables 4.2.6.8 and 6.1.1.4'
N N 0.0061 0.0033 'International Tables Vol C Tables 4.2.6.8 and 6.1.1.4'
O O 0.0106 0.0060 'International Tables Vol C Tables 4.2.6.8 and 6.1.1.4'
Ni Ni 0.3393 1.1124 'International Tables Vol C Tables 4.2.6.8 and 6.1.1.4'

loop_
_geom_angle_atom_site_label_1
_geom_angle_atom_site_label_2
_geom_angle_atom_site_label_3
_geom_angle
_geom_angle_site_symmetry_1
_geom_angle_site_symmetry_3
_geom_angle_publ_flag
O4 Ni1 N2 96.51(7) 1_545 . ?
O4 Ni1 N1 95.38(7) 1_545 . ?
N2 Ni1 N1 96.40(7) . . ?
O4 Ni1 O2 101.02(6) 1_545 . ?
N2 Ni1 O2 159.31(6) . . ?
N1 Ni1 O2 92.83(7) . . ?
O4 Ni1 O1 159.15(7) 1_545 . ?
N2 Ni1 O1 98.35(7) . . ?
N1 Ni1 O1 97.40(7) . . ?
O2 Ni1 O1 62.01(6) . . ?
O4 Ni1 O3 61.22(6) 1_545 1_545 ?
N2 Ni1 O3 89.65(6) . 1_545 ?
N1 Ni1 O3 156.42(7) . 1_545 ?
O2 Ni1 O3 89.23(6) . 1_545 ?
O1 Ni1 O3 104.27(6) . 1_545 ?
O4 Ni1 C1 130.84(7) 1_545 . ?
N2 Ni1 C1 129.36(7) . . ?
N1 Ni1 C1 95.81(7) . . ?
O2 Ni1 C1 30.75(6) . . ?
O1 Ni1 C1 31.27(7) . . ?
O3 Ni1 C1 97.88(6) 1_545 . ?
O4 Ni1 C2 30.60(7) 1_545 1_545 ?
N2 Ni1 C2 94.80(7) . 1_545 ?
N1 Ni1 C2 125.82(7) . 1_545 ?
O2 Ni1 C2 94.73(6) . 1_545 ?
O1 Ni1 C2 132.88(7) . 1_545 ?
O3 Ni1 C2 30.66(6) 1_545 1_545 ?
C1 Ni1 C2 116.36(8) . 1_545 ?
C1 O1 Ni1 88.81(13) . . ?
O2 C1 O1 119.8(2) . . ?
O2 C1 C41 120.0(2) . . ?
O1 C1 C41 120.2(2) . . ?
O2 C1 Ni1 59.87(11) . . ?
O1 C1 Ni1 59.92(11) . . ?
C41 C1 Ni1 178.96(17) . . ?
C42 N1 C38 116.6(2) . . ?
C42 N1 Ni1 117.86(17) . . ?
C38 N1 Ni1 125.30(15) . . ?
C1 O2 Ni1 89.38(14) . . ?
O4 C2 O3 119.5(2) . . ?
O4 C2 C34 117.1(2) . . ?
O3 C2 C34 123.4(2) . . ?
O4 C2 Ni1 54.54(11) . 1_565 ?
O3 C2 Ni1 65.08(11) . 1_565 ?
C34 C2 Ni1 170.72(17) . 1_565 ?
C28 N2 C33 116.94(19) . . ?
C28 N2 Ni1 122.75(15) . . ?
C33 N2 Ni1 119.48(15) . . ?
C2 O3 Ni1 84.27(13) . 1_565 ?
C20 N3 C3 123.13(19) . . ?
N3 C3 C22 113.60(19) . . ?
C2 O4 Ni1 94.86(13) . 1_565 ?
C27 N4 C25 120.5(2) . . ?
C9 C4 C10 119.27(19) . . ?
C9 C4 C26 122.1(2) . . ?
C10 C4 C26 118.6(2) . . ?
C7 C5 C23 121.4(2) . . ?
C5 C7 C10 119.94(19) . . ?
C5 C7 C27 119.67(19) . . ?
C10 C7 C27 120.29(18) . . ?
C23 C9 C4 120.2(2) . . ?
C23 C9 C20 119.33(19) . . ?
C4 C9 C20 120.49(19) . . ?
C36 C10 C4 118.8(2) . . ?
C36 C10 C7 122.6(2) . . ?
C4 C10 C7 118.51(19) . . ?
O5 C20 N3 122.8(2) . . ?
O5 C20 C9 122.9(2) . . ?
N3 C20 C9 114.33(18) . . ?
C33 C21 C24 119.7(2) . . ?
C32 C22 C29 115.6(2) . . ?
C32 C22 C3 122.1(2) . . ?
C29 C22 C3 122.3(2) . . ?
C9 C23 C5 120.6(2) . . ?
C21 C24 C35 117.0(2) . . ?
C21 C24 C25 122.89(19) . 8_566 ?
C35 C24 C25 120.1(2) . 8_566 ?
N4 C25 C24 113.87(18) . 8_465 ?
C37 C26 C4 120.7(2) . . ?
O6 C27 N4 122.9(2) . . ?
O6 C27 C7 121.8(2) . . ?
N4 C27 C7 115.23(18) . . ?
N2 C28 C35 123.0(2) . . ?
C38 C29 C22 120.1(2) . . ?
C39 C30 C31 114.0(2) . . ?
C41 C31 C30 113.6(2) . . ?
C22 C32 C42 121.7(2) . . ?
N2 C33 C21 123.5(2) . . ?
C39 C34 C2 117.5(2) . . ?
C28 C35 C24 119.8(2) . . ?
C40 C36 C10 120.7(2) . . ?
C26 C37 C40 120.3(2) . . ?
N1 C38 C29 123.3(2) . . ?
C34 C39 C30 113.4(2) . . ?
C36 C40 C37 120.7(2) . . ?
C1 C41 C31 114.9(2) . . ?
N1 C42 C32 122.6(3) . . ?

loop_
_geom_bond_atom_site_label_1
_geom_bond_atom_site_label_2
_geom_bond_distance
_geom_bond_site_symmetry_2
_geom_bond_publ_flag
Ni1 O4 2.0220(15) 1_545 ?
Ni1 N2 2.0563(18) . ?
Ni1 N1 2.0635(18) . ?
Ni1 O2 2.1173(15) . ?
Ni1 O1 2.1188(16) . ?
Ni1 O3 2.2542(15) 1_545 ?
Ni1 C1 2.448(2) . ?
Ni1 C2 2.473(2) 1_545 ?
O1 C1 1.271(3) . ?
C1 O2 1.251(3) . ?
C1 C41 1.514(3) . ?
N1 C42 1.318(3) . ?
N1 C38 1.326(3) . ?
C2 O4 1.263(3) . ?
C2 O3 1.267(3) . ?
C2 C34 1.505(3) . ?
C2 Ni1 2.473(2) 1_565 ?
N2 C28 1.336(3) . ?
N2 C33 1.336(3) . ?
O3 Ni1 2.2543(15) 1_565 ?
N3 C20 1.340(3) . ?
N3 C3 1.457(3) . ?
C3 C22 1.511(3) . ?
O4 Ni1 2.0219(15) 1_565 ?
N4 C27 1.343(3) . ?
N4 C25 1.455(3) . ?
C4 C9 1.422(3) . ?
C4 C10 1.427(3) . ?
C4 C26 1.425(3) . ?
O5 C20 1.227(3) . ?
C5 C7 1.357(3) . ?
C5 C23 1.405(3) . ?
O6 C27 1.230(3) . ?
C7 C10 1.437(3) . ?
C7 C27 1.502(3) . ?
C9 C23 1.367(3) . ?
C9 C20 1.502(3) . ?
C10 C36 1.419(3) . ?
C21 C33 1.375(3) . ?
C21 C24 1.380(3) . ?
C22 C32 1.354(4) . ?
C22 C29 1.377(3) . ?
C24 C35 1.387(3) . ?
C24 C25 1.513(3) 8_566 ?
C25 C24 1.513(3) 8_465 ?
C26 C37 1.367(4) . ?
C28 C35 1.379(3) . ?
C29 C38 1.383(3) . ?
C30 C39 1.517(3) . ?
C30 C31 1.515(3) . ?
C31 C41 1.512(4) . ?
C32 C42 1.381(4) . ?
C34 C39 1.505(4) . ?
C36 C40 1.365(3) . ?
C37 C40 1.406(4) . ?
